data_4066418
loop_
_publ_author_name
'Gaillard, Sylvain'
'Nun, Pierrick'
'Slawin, Alexandra M. Z.'
'Nolan, Steven P.'

_publ_section_title
;
 Expeditious Synthesis of [Au(NHC)(L)]+(NHC = N-Heterocyclic Carbene; L =
 Phosphine or NHC) Complexes&#x2020;
;
_journal_issue 21
_journal_name_full Organometallics
_journal_page_first 5402
_journal_paper_doi 10.1021/om100456b
_journal_volume 29
_journal_year 2010
_chemical_absolute_configuration ad
_chemical_formula_moiety 'C35 H50 Au N4,B F4,C H2 Cl2 '
_chemical_formula_sum 'C36 H52 Au B Cl2 F4 N4'
_chemical_formula_weight 895.49
_chemical_name_systematic
; 
 ? 
;
_space_group_IT_number 19
_symmetry_cell_setting orthorhombic
_symmetry_space_group_name_Hall 'P 2ac 2ab'
_symmetry_space_group_name_H-M 'P 21 21 21'
_atom_sites_solution_hydrogens geom
_atom_sites_solution_primary direct
_atom_sites_solution_secondary difmap
_audit_creation_method SHELXL-97
_cell_angle_alpha 90.00
_cell_angle_beta 90.00
_cell_angle_gamma 90.00
_cell_formula_units_Z 4
_cell_length_a 14.979(2)
_cell_length_b 15.612(3)
_cell_length_c 17.100(3)
_cell_measurement_reflns_used 16315
_cell_measurement_temperature 93(2)
_cell_measurement_theta_max 28.8
_cell_measurement_theta_min 2.7
_cell_volume 3998.9(12)
_computing_cell_refinement 'CrystalClear (Rigaku Corp., 2004)'
_computing_data_collection 'CrystalClear (Rigaku Corp., 2004)'
_computing_data_reduction 'CrystalClear (Rigaku Corp., 2004)'
_computing_molecular_graphics 'Bruker SHELXTL'
_computing_publication_material 'Bruker SHELXTL'
_computing_structure_refinement 'SHELXL-97 (Sheldrick, 1997)'
_computing_structure_solution 'SHELXS-97 (Sheldrick, 1990)'
_diffrn_ambient_temperature 93(2)
_diffrn_measured_fraction_theta_full 0.998
_diffrn_measured_fraction_theta_max 0.997
_diffrn_measurement_device_type CCD
_diffrn_measurement_method '\w and \f scans'
_diffrn_radiation_monochromator confocal
_diffrn_radiation_source 'rotating anode'
_diffrn_radiation_type MoK\a
_diffrn_radiation_wavelength 0.71073
_diffrn_reflns_av_R_equivalents 0.0769
_diffrn_reflns_av_sigmaI/netI 0.0724
_diffrn_reflns_limit_h_max 18
_diffrn_reflns_limit_h_min -17
_diffrn_reflns_limit_k_max 18
_diffrn_reflns_limit_k_min -18
_diffrn_reflns_limit_l_max 20
_diffrn_reflns_limit_l_min -14
_diffrn_reflns_number 25489
_diffrn_reflns_theta_full 25.00
_diffrn_reflns_theta_max 25.33
_diffrn_reflns_theta_min 2.72
_exptl_absorpt_coefficient_mu 3.860
_exptl_absorpt_correction_T_max 1.000
_exptl_absorpt_correction_T_min 0.696
_exptl_absorpt_correction_type multi-scan
_exptl_absorpt_process_details 'Jacobson, R. (1998) Private communication'
_exptl_crystal_colour Colorless
_exptl_crystal_density_diffrn 1.487
_exptl_crystal_density_method 'not measured'
_exptl_crystal_description Prism
_exptl_crystal_F_000 1800
_exptl_crystal_size_max 0.12
_exptl_crystal_size_mid 0.12
_exptl_crystal_size_min 0.12
_refine_diff_density_max 1.796
_refine_diff_density_min -1.227
_refine_diff_density_rms 0.128
_refine_ls_abs_structure_details 'Flack H D (1983), Acta Cryst. A39, 876-881'
_refine_ls_abs_structure_Flack -0.014(7)
_refine_ls_extinction_method none
_refine_ls_goodness_of_fit_ref 1.067
_refine_ls_hydrogen_treatment constr
_refine_ls_matrix_type full
_refine_ls_number_parameters 434
_refine_ls_number_reflns 7268
_refine_ls_number_restraints 0
_refine_ls_restrained_S_all 1.067
_refine_ls_R_factor_all 0.0417
_refine_ls_R_factor_gt 0.0401
_refine_ls_shift/su_max 0.018
_refine_ls_shift/su_mean 0.001
_refine_ls_structure_factor_coef Fsqd
_refine_ls_weighting_details 'calc w=1/[\s^2^(Fo^2^)+(0.0409P)^2^+0.5419P] where P=(Fo^2^+2Fc^2^)/3'
_refine_ls_weighting_scheme calc
_refine_ls_wR_factor_gt 0.0902
_refine_ls_wR_factor_ref 0.0917
_reflns_number_gt 7049
_reflns_number_total 7268
_reflns_threshold_expression >2sigma(I)
_cod_data_source_file om100456b_si_002.cif
_cod_data_source_block Au.IPr.bmim.BF4
_cod_depositor_comments
;
The following automatic conversions were performed:

'_symmetry_cell_setting' value 'Orthorhombic' changed to
'orthorhombic' according to
/home/saulius/struct/CIF-dictionaries/cif_core.dic dictionary named
'cif_core.dic' version 2.4.1 from 2010-06-29.

Automatic conversion script
Id: cif_fix_values 1715 2011-07-08 13:25:40Z adriana 
;
_cod_original_cell_volume 3998.9(11)
_cod_original_sg_symbol_H-M P2(1)2(1)2(1)
_cod_database_code 4066418

loop_
_symmetry_equiv_pos_as_xyz
'x, y, z'
'-x+1/2, -y, z+1/2'
'-x, y+1/2, -z+1/2'
'x+1/2, -y+1/2, -z'

loop_
_atom_site_label
_atom_site_type_symbol
_atom_site_fract_x
_atom_site_fract_y
_atom_site_fract_z
_atom_site_U_iso_or_equiv
_atom_site_adp_type
_atom_site_occupancy
_atom_site_symmetry_multiplicity
_atom_site_calc_flag
_atom_site_refinement_flags
Au1 Au 0.330020(13) 0.014142(14) 0.184989(14) 0.01988(8) Uani 1 1 d .
C1 C 0.2607(4) 0.0979(4) 0.2513(4) 0.0202(13) Uani 1 1 d .
N2 N 0.2917(3) 0.1714(3) 0.2831(3) 0.0189(11) Uani 1 1 d .
C3 C 0.2271(4) 0.2127(4) 0.3271(4) 0.0233(14) Uani 1 1 d .
H3A H 0.2334 0.2647 0.3556 0.028 Uiso 1 1 calc R
C4 C 0.1540(4) 0.1640(4) 0.3210(4) 0.0233(13) Uani 1 1 d .
H4A H 0.0981 0.1760 0.3448 0.028 Uiso 1 1 calc R
N5 N 0.1722(3) 0.0939(3) 0.2751(3) 0.0193(10) Uani 1 1 d .
C6 C 0.3838(4) 0.1988(4) 0.2765(4) 0.0232(14) Uani 1 1 d .
C7 C 0.4450(4) 0.1644(4) 0.3291(4) 0.0221(14) Uani 1 1 d .
C8 C 0.5335(4) 0.1914(4) 0.3209(5) 0.0292(15) Uani 1 1 d .
H8A H 0.5784 0.1677 0.3536 0.035 Uiso 1 1 calc R
C9 C 0.5565(4) 0.2521(5) 0.2657(4) 0.0334(17) Uani 1 1 d .
H9A H 0.6166 0.2712 0.2624 0.040 Uiso 1 1 calc R
C10 C 0.4929(4) 0.2861(4) 0.2145(4) 0.0311(16) Uani 1 1 d .
H10A H 0.5101 0.3280 0.1772 0.037 Uiso 1 1 calc R
C11 C 0.4042(4) 0.2587(4) 0.2179(4) 0.0253(14) Uani 1 1 d .
C12 C 0.4207(4) 0.0990(4) 0.3911(4) 0.0287(15) Uani 1 1 d .
H12A H 0.3554 0.0866 0.3864 0.034 Uiso 1 1 calc R
C13 C 0.4704(5) 0.0164(5) 0.3794(5) 0.0417(17) Uani 1 1 d .
H13A H 0.4590 -0.0053 0.3266 0.063 Uiso 1 1 calc R
H13B H 0.4501 -0.0258 0.4179 0.063 Uiso 1 1 calc R
H13C H 0.5345 0.0264 0.3861 0.063 Uiso 1 1 calc R
C14 C 0.4377(4) 0.1352(4) 0.4730(4) 0.0287(15) Uani 1 1 d .
H14A H 0.4219 0.0921 0.5123 0.043 Uiso 1 1 calc R
H14B H 0.4012 0.1866 0.4808 0.043 Uiso 1 1 calc R
H14C H 0.5010 0.1501 0.4783 0.043 Uiso 1 1 calc R
C15 C 0.3354(4) 0.2939(4) 0.1619(4) 0.0312(15) Uani 1 1 d .
H15A H 0.2824 0.2550 0.1636 0.037 Uiso 1 1 calc R
C16 C 0.3686(5) 0.2962(6) 0.0787(5) 0.052(2) Uani 1 1 d .
H16A H 0.3878 0.2387 0.0630 0.078 Uiso 1 1 calc R
H16B H 0.4191 0.3358 0.0748 0.078 Uiso 1 1 calc R
H16C H 0.3204 0.3156 0.0442 0.078 Uiso 1 1 calc R
C17 C 0.3039(5) 0.3843(5) 0.1871(6) 0.052(2) Uani 1 1 d .
H17A H 0.2816 0.3821 0.2410 0.079 Uiso 1 1 calc R
H17B H 0.2560 0.4036 0.1522 0.079 Uiso 1 1 calc R
H17C H 0.3541 0.4244 0.1841 0.079 Uiso 1 1 calc R
C18 C 0.1116(3) 0.0245(4) 0.2574(4) 0.0211(13) Uani 1 1 d .
C19 C 0.0493(4) 0.0371(4) 0.1964(4) 0.0285(15) Uani 1 1 d .
C20 C -0.0091(4) -0.0284(4) 0.1825(4) 0.0361(16) Uani 1 1 d .
H20A H -0.0513 -0.0227 0.1414 0.043 Uiso 1 1 calc R
C21 C -0.0089(5) -0.1031(5) 0.2268(4) 0.0381(17) Uani 1 1 d .
H21A H -0.0520 -0.1465 0.2169 0.046 Uiso 1 1 calc R
C22 C 0.0545(4) -0.1146(5) 0.2856(4) 0.0346(17) Uani 1 1 d .
H22A H 0.0560 -0.1669 0.3139 0.042 Uiso 1 1 calc R
C23 C 0.1161(4) -0.0498(4) 0.3036(4) 0.0268(14) Uani 1 1 d .
C24 C 0.0509(4) 0.1181(4) 0.1455(4) 0.0268(14) Uani 1 1 d .
H24A H 0.0730 0.1661 0.1790 0.032 Uiso 1 1 calc R
C25 C 0.1180(5) 0.1066(5) 0.0788(5) 0.0409(19) Uani 1 1 d .
H25A H 0.1763 0.0908 0.1004 0.061 Uiso 1 1 calc R
H25B H 0.1234 0.1604 0.0497 0.061 Uiso 1 1 calc R
H25C H 0.0972 0.0613 0.0436 0.061 Uiso 1 1 calc R
C26 C -0.0398(4) 0.1430(5) 0.1160(5) 0.0400(18) Uani 1 1 d .
H26A H -0.0804 0.1506 0.1604 0.060 Uiso 1 1 calc R
H26B H -0.0628 0.0978 0.0817 0.060 Uiso 1 1 calc R
H26C H -0.0354 0.1968 0.0867 0.060 Uiso 1 1 calc R
C27 C 0.1841(4) -0.0623(4) 0.3681(4) 0.0289(15) Uani 1 1 d .
H27A H 0.2252 -0.0118 0.3678 0.035 Uiso 1 1 calc R
C28 C 0.2405(6) -0.1428(7) 0.3548(6) 0.064(3) Uani 1 1 d .
H28A H 0.2701 -0.1391 0.3039 0.095 Uiso 1 1 calc R
H28B H 0.2019 -0.1934 0.3560 0.095 Uiso 1 1 calc R
H28C H 0.2856 -0.1474 0.3961 0.095 Uiso 1 1 calc R
C29 C 0.1384(5) -0.0656(6) 0.4478(4) 0.0449(19) Uani 1 1 d .
H29A H 0.1030 -0.0135 0.4554 0.067 Uiso 1 1 calc R
H29B H 0.1837 -0.0696 0.4890 0.067 Uiso 1 1 calc R
H29C H 0.0992 -0.1158 0.4502 0.067 Uiso 1 1 calc R
C31 C 0.4020(4) -0.0659(4) 0.1172(4) 0.0238(14) Uani 1 1 d .
N32 N 0.4900(3) -0.0675(3) 0.1063(3) 0.0223(11) Uani 1 1 d .
C33 C 0.5138(4) -0.1289(4) 0.0516(4) 0.0265(14) Uani 1 1 d .
H33A H 0.5726 -0.1414 0.0342 0.032 Uiso 1 1 calc R
C34 C 0.4382(4) -0.1676(4) 0.0276(4) 0.0259(15) Uani 1 1 d .
H34A H 0.4325 -0.2121 -0.0100 0.031 Uiso 1 1 calc R
N35 N 0.3702(3) -0.1284(3) 0.0699(3) 0.0244(12) Uani 1 1 d .
C36 C 0.5545(4) -0.0104(4) 0.1450(4) 0.0314(15) Uani 1 1 d .
H36A H 0.6139 -0.0381 0.1451 0.038 Uiso 1 1 calc R
H36B H 0.5362 -0.0019 0.2001 0.038 Uiso 1 1 calc R
C37 C 0.5615(5) 0.0767(5) 0.1049(5) 0.046(2) Uani 1 1 d .
H37A H 0.5012 0.1023 0.1014 0.055 Uiso 1 1 calc R
H37B H 0.5987 0.1150 0.1376 0.055 Uiso 1 1 calc R
C38 C 0.6016(5) 0.0724(5) 0.0232(5) 0.047(2) Uani 1 1 d .
H38A H 0.5628 0.0371 -0.0108 0.056 Uiso 1 1 calc R
H38B H 0.6609 0.0445 0.0258 0.056 Uiso 1 1 calc R
C39 C 0.6120(6) 0.1639(6) -0.0136(8) 0.076(3) Uani 1 1 d .
H39A H 0.6381 0.1589 -0.0659 0.114 Uiso 1 1 calc R
H39B H 0.6511 0.1987 0.0196 0.114 Uiso 1 1 calc R
H39C H 0.5532 0.1912 -0.0173 0.114 Uiso 1 1 calc R
C40 C 0.2757(4) -0.1501(5) 0.0601(5) 0.043(2) Uani 1 1 d .
H40A H 0.2395 -0.1153 0.0956 0.064 Uiso 1 1 calc R
H40B H 0.2667 -0.2109 0.0720 0.064 Uiso 1 1 calc R
H40C H 0.2576 -0.1388 0.0060 0.064 Uiso 1 1 calc R
B1 B 0.1971(5) 0.3916(6) 0.4662(5) 0.0319(19) Uani 1 1 d .
F1 F 0.1751(4) 0.4723(4) 0.4669(6) 0.137(4) Uani 1 1 d .
F2 F 0.2767(3) 0.3649(5) 0.4519(7) 0.160(5) Uani 1 1 d .
F3 F 0.1321(2) 0.3384(2) 0.4336(3) 0.0367(10) Uani 1 1 d .
F4 F 0.1874(5) 0.3777(8) 0.5460(4) 0.158(4) Uani 1 1 d .
C51 C 0.8398(5) 0.0957(6) 0.3318(6) 0.056(2) Uani 1 1 d .
H51A H 0.8811 0.0487 0.3174 0.067 Uiso 1 1 calc R
H51B H 0.8112 0.0804 0.3821 0.067 Uiso 1 1 calc R
Cl1 Cl 0.75765(16) 0.10606(19) 0.25941(18) 0.0741(8) Uani 1 1 d .
Cl2 Cl 0.90160(13) 0.19222(16) 0.34350(14) 0.0564(6) Uani 1 1 d .

loop_
_atom_site_aniso_label
_atom_site_aniso_U_11
_atom_site_aniso_U_22
_atom_site_aniso_U_33
_atom_site_aniso_U_23
_atom_site_aniso_U_13
_atom_site_aniso_U_12
Au1 0.01744(11) 0.02082(13) 0.02137(14) -0.00388(9) 0.00247(9) 0.00014(8)
C1 0.019(3) 0.017(3) 0.025(4) -0.001(3) 0.004(2) -0.001(2)
N2 0.022(2) 0.013(2) 0.022(3) -0.005(2) -0.002(2) -0.0023(19)
C3 0.025(3) 0.021(3) 0.024(4) -0.002(3) 0.003(3) 0.003(2)
C4 0.024(3) 0.020(3) 0.026(4) -0.003(3) 0.002(3) 0.005(2)
N5 0.017(2) 0.020(2) 0.021(3) 0.000(2) 0.002(2) 0.002(2)
C6 0.020(3) 0.021(3) 0.029(4) -0.005(3) 0.009(3) -0.007(3)
C7 0.025(3) 0.022(3) 0.019(4) -0.007(3) 0.003(3) -0.004(2)
C8 0.022(3) 0.029(3) 0.036(4) -0.004(4) -0.003(3) -0.003(2)
C9 0.023(3) 0.040(4) 0.037(4) -0.008(3) 0.008(3) -0.012(3)
C10 0.032(3) 0.027(3) 0.034(4) 0.000(3) 0.017(3) -0.011(3)
C11 0.026(3) 0.024(3) 0.026(4) -0.008(3) 0.002(3) -0.003(3)
C12 0.022(3) 0.032(4) 0.032(4) -0.004(3) -0.003(3) -0.002(3)
C13 0.055(4) 0.032(4) 0.038(4) 0.002(4) 0.010(3) 0.000(4)
C14 0.022(3) 0.031(4) 0.034(4) 0.000(3) 0.001(3) -0.007(3)
C15 0.032(3) 0.030(3) 0.032(4) 0.003(3) 0.005(3) -0.006(3)
C16 0.052(4) 0.070(6) 0.035(5) 0.003(5) -0.004(4) 0.012(4)
C17 0.059(5) 0.039(4) 0.059(6) 0.001(5) -0.008(4) 0.008(4)
C18 0.016(2) 0.028(3) 0.019(3) -0.007(3) 0.004(2) -0.001(3)
C19 0.032(3) 0.030(4) 0.024(4) -0.002(3) 0.007(3) 0.012(3)
C20 0.038(3) 0.049(4) 0.021(4) -0.001(4) -0.014(3) 0.005(3)
C21 0.046(4) 0.029(4) 0.040(4) -0.005(3) -0.009(3) -0.009(3)
C22 0.039(4) 0.030(4) 0.036(4) 0.013(3) -0.006(3) -0.011(3)
C23 0.024(3) 0.032(3) 0.024(4) -0.002(3) 0.002(3) -0.003(3)
C24 0.040(3) 0.023(3) 0.018(4) -0.006(3) -0.001(3) 0.001(3)
C25 0.048(4) 0.040(4) 0.035(5) 0.010(4) 0.000(3) 0.011(4)
C26 0.037(4) 0.044(5) 0.040(5) 0.007(4) -0.002(3) 0.004(3)
C27 0.025(3) 0.030(4) 0.032(4) 0.001(3) 0.000(3) -0.006(3)
C28 0.050(5) 0.086(7) 0.054(6) -0.010(6) -0.015(4) 0.031(5)
C29 0.046(4) 0.060(5) 0.028(4) -0.002(4) -0.010(3) 0.002(4)
C31 0.025(3) 0.020(3) 0.026(4) -0.001(3) -0.005(3) 0.004(3)
N32 0.023(2) 0.024(3) 0.020(3) -0.001(2) 0.004(2) 0.001(2)
C33 0.025(3) 0.023(3) 0.032(4) -0.004(3) 0.002(3) 0.014(3)
C34 0.038(3) 0.019(3) 0.020(4) -0.002(3) 0.009(3) 0.008(3)
N35 0.022(2) 0.022(3) 0.030(3) -0.003(3) 0.002(2) 0.003(2)
C36 0.022(3) 0.034(4) 0.038(4) 0.000(3) -0.001(3) -0.005(3)
C37 0.044(4) 0.030(4) 0.064(6) -0.010(4) 0.004(4) 0.009(3)
C38 0.039(4) 0.043(5) 0.059(6) 0.018(4) 0.012(4) 0.011(4)
C39 0.052(5) 0.045(5) 0.131(11) 0.021(6) 0.013(6) 0.006(4)
C40 0.025(3) 0.047(5) 0.056(5) -0.027(4) 0.003(3) -0.004(3)
B1 0.035(4) 0.033(5) 0.028(5) -0.001(4) -0.005(3) 0.010(3)
F1 0.104(5) 0.050(4) 0.255(11) -0.032(5) -0.089(6) -0.008(4)
F2 0.025(2) 0.130(6) 0.326(13) -0.152(8) 0.038(4) -0.025(3)
F3 0.0255(17) 0.035(2) 0.050(3) -0.012(2) 0.0086(18) -0.0018(16)
F4 0.091(4) 0.322(14) 0.062(5) -0.044(7) -0.007(4) -0.043(7)
C51 0.044(4) 0.054(5) 0.070(7) 0.008(5) 0.008(4) 0.012(4)
Cl1 0.0570(13) 0.0826(19) 0.083(2) 0.0094(16) -0.0072(12) -0.0169(13)
Cl2 0.0397(10) 0.0653(14) 0.0642(16) -0.0030(12) 0.0047(9) 0.0000(10)

loop_
_atom_type_symbol
_atom_type_description
_atom_type_scat_dispersion_real
_atom_type_scat_dispersion_imag
_atom_type_scat_source
C C 0.0033 0.0016 'International Tables Vol C Tables 4.2.6.8 and 6.1.1.4'
H H 0.0000 0.0000 'International Tables Vol C Tables 4.2.6.8 and 6.1.1.4'
B B 0.0013 0.0007 'International Tables Vol C Tables 4.2.6.8 and 6.1.1.4'
N N 0.0061 0.0033 'International Tables Vol C Tables 4.2.6.8 and 6.1.1.4'
F F 0.0171 0.0103 'International Tables Vol C Tables 4.2.6.8 and 6.1.1.4'
Cl Cl 0.1484 0.1585 'International Tables Vol C Tables 4.2.6.8 and 6.1.1.4'
Au Au -2.0133 8.8022 'International Tables Vol C Tables 4.2.6.8 and 6.1.1.4'

loop_
_geom_angle_atom_site_label_1
_geom_angle_atom_site_label_2
_geom_angle_atom_site_label_3
_geom_angle
C31 Au1 C1 177.9(3)
N2 C1 N5 104.4(5)
N2 C1 Au1 126.8(4)
N5 C1 Au1 128.8(4)
C1 N2 C3 112.0(5)
C1 N2 C6 123.1(5)
C3 N2 C6 124.8(5)
C4 C3 N2 105.3(5)
C4 C3 H3A 127.4
N2 C3 H3A 127.4
C3 C4 N5 109.7(5)
C3 C4 H4A 125.2
N5 C4 H4A 125.2
C4 N5 C1 108.7(5)
C4 N5 C18 126.3(5)
C1 N5 C18 124.9(5)
C7 C6 C11 125.1(5)
C7 C6 N2 117.5(5)
C11 C6 N2 117.3(5)
C6 C7 C8 116.3(6)
C6 C7 C12 123.6(5)
C8 C7 C12 120.0(6)
C9 C8 C7 120.7(6)
C9 C8 H8A 119.6
C7 C8 H8A 119.6
C8 C9 C10 121.2(6)
C8 C9 H9A 119.4
C10 C9 H9A 119.4
C9 C10 C11 120.5(6)
C9 C10 H10A 119.8
C11 C10 H10A 119.8
C10 C11 C6 116.1(6)
C10 C11 C15 120.8(6)
C6 C11 C15 123.1(5)
C13 C12 C7 111.5(6)
C13 C12 C14 110.9(6)
C7 C12 C14 110.6(5)
C13 C12 H12A 107.9
C7 C12 H12A 107.9
C14 C12 H12A 107.9
C12 C13 H13A 109.5
C12 C13 H13B 109.5
H13A C13 H13B 109.5
C12 C13 H13C 109.5
H13A C13 H13C 109.5
H13B C13 H13C 109.5
C12 C14 H14A 109.5
C12 C14 H14B 109.5
H14A C14 H14B 109.5
C12 C14 H14C 109.5
H14A C14 H14C 109.5
H14B C14 H14C 109.5
C11 C15 C16 112.4(6)
C11 C15 C17 111.3(6)
C16 C15 C17 110.0(7)
C11 C15 H15A 107.6
C16 C15 H15A 107.6
C17 C15 H15A 107.6
C15 C16 H16A 109.5
C15 C16 H16B 109.5
H16A C16 H16B 109.5
C15 C16 H16C 109.5
H16A C16 H16C 109.5
H16B C16 H16C 109.5
C15 C17 H17A 109.5
C15 C17 H17B 109.5
H17A C17 H17B 109.5
C15 C17 H17C 109.5
H17A C17 H17C 109.5
H17B C17 H17C 109.5
C23 C18 C19 124.2(6)
C23 C18 N5 118.1(5)
C19 C18 N5 117.7(6)
C20 C19 C18 116.5(6)
C20 C19 C24 121.8(6)
C18 C19 C24 121.5(6)
C19 C20 C21 122.1(6)
C19 C20 H20A 118.9
C21 C20 H20A 118.9
C20 C21 C22 120.1(6)
C20 C21 H21A 119.9
C22 C21 H21A 119.9
C21 C22 C23 120.9(6)
C21 C22 H22A 119.5
C23 C22 H22A 119.5
C22 C23 C18 116.1(6)
C22 C23 C27 120.7(6)
C18 C23 C27 123.2(5)
C26 C24 C25 112.0(6)
C26 C24 C19 113.0(5)
C25 C24 C19 109.6(5)
C26 C24 H24A 107.3
C25 C24 H24A 107.3
C19 C24 H24A 107.3
C24 C25 H25A 109.5
C24 C25 H25B 109.5
H25A C25 H25B 109.5
C24 C25 H25C 109.5
H25A C25 H25C 109.5
H25B C25 H25C 109.5
C24 C26 H26A 109.5
C24 C26 H26B 109.5
H26A C26 H26B 109.5
C24 C26 H26C 109.5
H26A C26 H26C 109.5
H26B C26 H26C 109.5
C23 C27 C29 110.7(5)
C23 C27 C28 111.6(6)
C29 C27 C28 110.6(7)
C23 C27 H27A 107.9
C29 C27 H27A 107.9
C28 C27 H27A 107.9
C27 C28 H28A 109.5
C27 C28 H28B 109.5
H28A C28 H28B 109.5
C27 C28 H28C 109.5
H28A C28 H28C 109.5
H28B C28 H28C 109.5
C27 C29 H29A 109.5
C27 C29 H29B 109.5
H29A C29 H29B 109.5
C27 C29 H29C 109.5
H29A C29 H29C 109.5
H29B C29 H29C 109.5
N32 C31 N35 104.6(5)
N32 C31 Au1 128.4(5)
N35 C31 Au1 127.0(4)
C31 N32 C33 111.2(5)
C31 N32 C36 125.2(5)
C33 N32 C36 123.6(5)
C34 C33 N32 107.4(5)
C34 C33 H33A 126.3
N32 C33 H33A 126.3
C33 C34 N35 105.0(6)
C33 C34 H34A 127.5
N35 C34 H34A 127.5
C31 N35 C34 111.7(5)
C31 N35 C40 125.2(5)
C34 N35 C40 123.0(6)
N32 C36 C37 112.5(6)
N32 C36 H36A 109.1
C37 C36 H36A 109.1
N32 C36 H36B 109.1
C37 C36 H36B 109.1
H36A C36 H36B 107.8
C38 C37 C36 113.6(6)
C38 C37 H37A 108.8
C36 C37 H37A 108.8
C38 C37 H37B 108.8
C36 C37 H37B 108.8
H37A C37 H37B 107.7
C37 C38 C39 111.5(8)
C37 C38 H38A 109.3
C39 C38 H38A 109.3
C37 C38 H38B 109.3
C39 C38 H38B 109.3
H38A C38 H38B 108.0
C38 C39 H39A 109.5
C38 C39 H39B 109.5
H39A C39 H39B 109.5
C38 C39 H39C 109.5
H39A C39 H39C 109.5
H39B C39 H39C 109.5
N35 C40 H40A 109.5
N35 C40 H40B 109.5
H40A C40 H40B 109.5
N35 C40 H40C 109.5
H40A C40 H40C 109.5
H40B C40 H40C 109.5
F2 B1 F1 123.4(8)
F2 B1 F4 103.5(8)
F1 B1 F4 96.7(8)
F2 B1 F3 112.2(7)
F1 B1 F3 113.8(6)
F4 B1 F3 103.0(7)
Cl1 C51 Cl2 111.4(5)
Cl1 C51 H51A 109.3
Cl2 C51 H51A 109.3
Cl1 C51 H51B 109.3
Cl2 C51 H51B 109.3
H51A C51 H51B 108.0

loop_
_geom_bond_atom_site_label_1
_geom_bond_atom_site_label_2
_geom_bond_distance
Au1 C31 2.018(6)
Au1 C1 2.019(6)
C1 N2 1.352(8)
C1 N5 1.388(7)
N2 C3 1.385(7)
N2 C6 1.449(7)
C3 C4 1.338(8)
C3 H3A 0.9500
C4 N5 1.374(7)
C4 H4A 0.9500
N5 C18 1.445(7)
C6 C7 1.391(9)
C6 C11 1.404(9)
C7 C8 1.398(8)
C7 C12 1.517(9)
C8 C9 1.382(10)
C8 H8A 0.9500
C9 C10 1.397(10)
C9 H9A 0.9500
C10 C11 1.397(8)
C10 H10A 0.9500
C11 C15 1.510(9)
C12 C13 1.502(10)
C12 C14 1.531(9)
C12 H12A 1.0000
C13 H13A 0.9800
C13 H13B 0.9800
C13 H13C 0.9800
C14 H14A 0.9800
C14 H14B 0.9800
C14 H14C 0.9800
C15 C16 1.508(10)
C15 C17 1.549(10)
C15 H15A 1.0000
C16 H16A 0.9800
C16 H16B 0.9800
C16 H16C 0.9800
C17 H17A 0.9800
C17 H17B 0.9800
C17 H17C 0.9800
C18 C23 1.405(9)
C18 C19 1.413(9)
C19 C20 1.367(9)
C19 C24 1.536(9)
C20 C21 1.390(10)
C20 H20A 0.9500
C21 C22 1.395(10)
C21 H21A 0.9500
C22 C23 1.402(9)
C22 H22A 0.9500
C23 C27 1.515(9)
C24 C26 1.500(9)
C24 C25 1.530(10)
C24 H24A 1.0000
C25 H25A 0.9800
C25 H25B 0.9800
C25 H25C 0.9800
C26 H26A 0.9800
C26 H26B 0.9800
C26 H26C 0.9800
C27 C29 1.526(10)
C27 C28 1.531(11)
C27 H27A 1.0000
C28 H28A 0.9800
C28 H28B 0.9800
C28 H28C 0.9800
C29 H29A 0.9800
C29 H29B 0.9800
C29 H29C 0.9800
C31 N32 1.331(7)
C31 N35 1.353(8)
N32 C33 1.387(8)
N32 C36 1.471(8)
C33 C34 1.348(9)
C33 H33A 0.9500
C34 N35 1.391(8)
C34 H34A 0.9500
N35 C40 1.466(8)
C36 C37 1.527(10)
C36 H36A 0.9900
C36 H36B 0.9900
C37 C38 1.522(11)
C37 H37A 0.9900
C37 H37B 0.9900
C38 C39 1.567(12)
C38 H38A 0.9900
C38 H38B 0.9900
C39 H39A 0.9800
C39 H39B 0.9800
C39 H39C 0.9800
C40 H40A 0.9800
C40 H40B 0.9800
C40 H40C 0.9800
B1 F2 1.286(9)
B1 F1 1.302(10)
B1 F4 1.389(11)
B1 F3 1.397(9)
C51 Cl1 1.754(9)
C51 Cl2 1.780(9)
C51 H51A 0.9900
C51 H51B 0.9900

loop_
_geom_torsion_atom_site_label_1
_geom_torsion_atom_site_label_2
_geom_torsion_atom_site_label_3
_geom_torsion_atom_site_label_4
_geom_torsion
N5 C1 N2 C3 1.2(7)
Au1 C1 N2 C3 -178.4(5)
N5 C1 N2 C6 176.6(5)
Au1 C1 N2 C6 -3.0(9)
C1 N2 C3 C4 -1.0(7)
C6 N2 C3 C4 -176.3(6)
N2 C3 C4 N5 0.4(7)
C3 C4 N5 C1 0.3(7)
C3 C4 N5 C18 177.2(6)
N2 C1 N5 C4 -0.9(6)
Au1 C1 N5 C4 178.7(5)
N2 C1 N5 C18 -177.8(5)
Au1 C1 N5 C18 1.7(9)
C1 N2 C6 C7 -82.8(8)
C3 N2 C6 C7 92.0(7)
C1 N2 C6 C11 97.8(7)
C3 N2 C6 C11 -87.3(8)
C11 C6 C7 C8 -1.3(10)
N2 C6 C7 C8 179.4(5)
C11 C6 C7 C12 -179.3(6)
N2 C6 C7 C12 1.4(9)
C6 C7 C8 C9 3.1(10)
C12 C7 C8 C9 -178.8(6)
C7 C8 C9 C10 -2.4(10)
C8 C9 C10 C11 -0.4(10)
C9 C10 C11 C6 2.1(9)
C9 C10 C11 C15 -178.9(6)
C7 C6 C11 C10 -1.3(10)
N2 C6 C11 C10 178.0(5)
C7 C6 C11 C15 179.8(6)
N2 C6 C11 C15 -1.0(9)
C6 C7 C12 C13 118.3(7)
C8 C7 C12 C13 -59.6(8)
C6 C7 C12 C14 -117.8(7)
C8 C7 C12 C14 64.2(8)
C10 C11 C15 C16 45.6(9)
C6 C11 C15 C16 -135.5(7)
C10 C11 C15 C17 -78.2(8)
C6 C11 C15 C17 100.6(7)
C4 N5 C18 C23 -95.4(7)
C1 N5 C18 C23 81.0(7)
C4 N5 C18 C19 82.4(7)
C1 N5 C18 C19 -101.2(7)
C23 C18 C19 C20 -0.3(9)
N5 C18 C19 C20 -177.9(5)
C23 C18 C19 C24 -177.0(6)
N5 C18 C19 C24 5.4(8)
C18 C19 C20 C21 1.1(10)
C24 C19 C20 C21 177.8(6)
C19 C20 C21 C22 -2.4(11)
C20 C21 C22 C23 3.0(11)
C21 C22 C23 C18 -2.1(10)
C21 C22 C23 C27 179.4(6)
C19 C18 C23 C22 0.8(9)
N5 C18 C23 C22 178.4(5)
C19 C18 C23 C27 179.3(6)
N5 C18 C23 C27 -3.1(9)
C20 C19 C24 C26 33.8(9)
C18 C19 C24 C26 -149.7(6)
C20 C19 C24 C25 -91.9(7)
C18 C19 C24 C25 84.6(7)
C22 C23 C27 C29 -67.9(8)
C18 C23 C27 C29 113.7(7)
C22 C23 C27 C28 55.8(9)
C18 C23 C27 C28 -122.6(7)
N35 C31 N32 C33 1.3(7)
Au1 C31 N32 C33 -176.4(5)
N35 C31 N32 C36 179.6(6)
Au1 C31 N32 C36 1.9(9)
C31 N32 C33 C34 -0.4(8)
C36 N32 C33 C34 -178.7(6)
N32 C33 C34 N35 -0.7(7)
N32 C31 N35 C34 -1.7(7)
Au1 C31 N35 C34 176.0(5)
N32 C31 N35 C40 -178.5(7)
Au1 C31 N35 C40 -0.8(10)
C33 C34 N35 C31 1.5(7)
C33 C34 N35 C40 178.3(7)
C31 N32 C36 C37 -81.9(8)
C33 N32 C36 C37 96.2(7)
N32 C36 C37 C38 -66.8(8)
C36 C37 C38 C39 -177.0(7)
